data_4075467
loop_
_publ_author_name
'Banerjee, Sanjukta'
'Odom, Aaron L.'

_publ_section_title
;
 Synthesis and Structure of a Titanium Hydrazido(2&#x2212;) Complex
;
_journal_issue 13
_journal_name_full Organometallics
_journal_page_first 3099
_journal_paper_doi 10.1021/om060304f
_journal_volume 25
_journal_year 2006
_chemical_formula_sum 'C22 H43 N7 Ti'
_chemical_formula_weight 453.53
_chemical_name_systematic
; 
 ? 
;
_space_group_IT_number 14
_symmetry_cell_setting monoclinic
_symmetry_space_group_name_Hall '-P 2ybc'
_symmetry_space_group_name_H-M 'P 1 21/c 1'
_atom_sites_solution_hydrogens geom
_atom_sites_solution_primary direct
_atom_sites_solution_secondary difmap
_audit_creation_method SHELXL-97
_cell_angle_alpha 90.00
_cell_angle_beta 102.598(3)
_cell_angle_gamma 90.00
_cell_formula_units_Z 4
_cell_length_a 9.1796(14)
_cell_length_b 19.161(3)
_cell_length_c 15.043(2)
_cell_measurement_temperature 173(2)
_cell_volume 2582.2(7)
_computing_cell_refinement 'Bruker SMART'
_computing_data_collection 'Bruker SMART'
_computing_data_reduction 'Bruker SHELXTL'
_computing_molecular_graphics 'Bruker SHELXTL'
_computing_publication_material 'Bruker SHELXTL'
_computing_structure_refinement 'SHELXL-97 (Sheldrick, 1997)'
_computing_structure_solution 'SHELXS-97 (Sheldrick, 1990)'
_diffrn_ambient_temperature 173(2)
_diffrn_measured_fraction_theta_full 0.997
_diffrn_measured_fraction_theta_max 0.997
_diffrn_measurement_device_type 'CCD area detector'
_diffrn_measurement_method 'phi and omega scans'
_diffrn_radiation_monochromator graphite
_diffrn_radiation_source 'fine-focus sealed tube'
_diffrn_radiation_type MoK\a
_diffrn_radiation_wavelength 0.71073
_diffrn_reflns_av_R_equivalents 0.1467
_diffrn_reflns_av_sigmaI/netI 0.0854
_diffrn_reflns_limit_h_max 10
_diffrn_reflns_limit_h_min -10
_diffrn_reflns_limit_k_max 21
_diffrn_reflns_limit_k_min -21
_diffrn_reflns_limit_l_max 16
_diffrn_reflns_limit_l_min -16
_diffrn_reflns_number 22066
_diffrn_reflns_theta_full 23.33
_diffrn_reflns_theta_max 23.33
_diffrn_reflns_theta_min 1.75
_exptl_absorpt_coefficient_mu 0.353
_exptl_absorpt_correction_T_max 0.2484
_exptl_absorpt_correction_T_min 0.1016
_exptl_absorpt_correction_type empirical
_exptl_crystal_colour orange
_exptl_crystal_density_diffrn 1.167
_exptl_crystal_density_method 'not measured'
_exptl_crystal_F_000 984
_exptl_crystal_size_max 0.54
_exptl_crystal_size_mid 0.45
_exptl_crystal_size_min 0.42
_refine_diff_density_max 0.414
_refine_diff_density_min -0.398
_refine_diff_density_rms 0.113
_refine_ls_extinction_coef 0.0199(18)
_refine_ls_extinction_expression Fc^*^=kFc[1+0.001xFc^2^\l^3^/sin(2\q)]^-1/4^
_refine_ls_extinction_method SHELXL
_refine_ls_goodness_of_fit_ref 1.012
_refine_ls_hydrogen_treatment mixed
_refine_ls_matrix_type full
_refine_ls_number_parameters 272
_refine_ls_number_reflns 3737
_refine_ls_number_restraints 0
_refine_ls_restrained_S_all 1.012
_refine_ls_R_factor_all 0.0742
_refine_ls_R_factor_gt 0.0436
_refine_ls_shift/su_max 0.001
_refine_ls_shift/su_mean 0.000
_refine_ls_structure_factor_coef Fsqd
_refine_ls_weighting_details 'calc w=1/[\s^2^(Fo^2^)+(0.0652P)^2^+0.0000P] where P=(Fo^2^+2Fc^2^)/3'
_refine_ls_weighting_scheme calc
_refine_ls_wR_factor_gt 0.1040
_refine_ls_wR_factor_ref 0.1300
_reflns_number_gt 2631
_reflns_number_total 3737
_reflns_threshold_expression >2sigma(I)
_cod_data_source_file om060304fsi20060406_103107.cif
_cod_data_source_block sb2t
_cod_depositor_comments
;
The following automatic conversions were performed:

'_symmetry_cell_setting' value 'Monoclinic' changed to 'monoclinic'
according to /home/saulius/struct/CIF-dictionaries/cif_core.dic
dictionary named 'cif_core.dic' version 2.4.1 from 2010-06-29.

Automatic conversion script
Id: cif_fix_values 1715 2011-07-08 13:25:40Z adriana 
;
_cod_original_cell_volume 2582.3(7)
_cod_original_sg_symbol_H-M P2(1)/c
_cod_database_code 4075467

loop_
_symmetry_equiv_pos_as_xyz
'x, y, z'
'-x, y+1/2, -z+1/2'
'-x, -y, -z'
'x, -y-1/2, z-1/2'

loop_
_atom_site_label
_atom_site_type_symbol
_atom_site_fract_x
_atom_site_fract_y
_atom_site_fract_z
_atom_site_U_iso_or_equiv
_atom_site_adp_type
_atom_site_occupancy
_atom_site_symmetry_multiplicity
_atom_site_calc_flag
_atom_site_refinement_flags
Ti Ti 0.11673(6) 0.61089(3) 0.20694(4) 0.0281(2) Uani 1 1 d .
N1 N 0.2126(3) 0.51736(13) 0.17079(18) 0.0344(7) Uani 1 1 d .
N2 N 0.2461(3) 0.65496(13) 0.28591(18) 0.0335(7) Uani 1 1 d .
N3 N -0.0037(3) 0.55332(12) 0.28337(16) 0.0279(6) Uani 1 1 d .
N4 N -0.0799(3) 0.66382(13) 0.16093(17) 0.0304(6) Uani 1 1 d .
N11 N 0.2128(3) 0.63962(13) 0.08103(17) 0.0347(7) Uani 1 1 d .
N21 N 0.3629(3) 0.67908(15) 0.35548(19) 0.0461(8) Uani 1 1 d .
N31 N 0.0190(3) 0.53623(13) 0.37976(17) 0.0332(7) Uani 1 1 d .
C1 C -0.4943(4) 0.4169(2) 0.3948(2) 0.0537(11) Uani 1 1 d .
H1A H -0.5217 0.3737 0.4191 0.081 Uiso 1 1 calc R
H1B H -0.5781 0.4350 0.3513 0.081 Uiso 1 1 calc R
H1C H -0.4646 0.4500 0.4434 0.081 Uiso 1 1 calc R
C2 C -0.3660(4) 0.40439(17) 0.3488(2) 0.0402(9) Uani 1 1 d .
H2A H -0.3961 0.3701 0.3009 0.048 Uiso 1 1 calc R
H2B H -0.2827 0.3851 0.3929 0.048 Uiso 1 1 calc R
C3 C -0.3147(3) 0.46989(15) 0.3081(2) 0.0313(8) Uani 1 1 d .
H3A H -0.2840 0.5043 0.3558 0.038 Uiso 1 1 calc R
H3B H -0.3974 0.4893 0.2636 0.038 Uiso 1 1 calc R
C4 C -0.1852(3) 0.45514(16) 0.2624(2) 0.0324(8) Uani 1 1 d .
H4A H -0.1085 0.4301 0.3051 0.039 Uiso 1 1 calc R
H4B H -0.2203 0.4248 0.2106 0.039 Uiso 1 1 calc R
C5 C -0.1159(3) 0.51916(15) 0.2302(2) 0.0282(8) Uani 1 1 d .
C6 C -0.1758(3) 0.54592(16) 0.1420(2) 0.0316(8) Uani 1 1 d .
H6A H -0.2201 0.5143 0.0972 0.038 Uiso 1 1 calc R
C7 C -0.1735(4) 0.61534(17) 0.1173(2) 0.0341(8) Uani 1 1 d .
H7A H -0.2431 0.6295 0.0659 0.041 Uiso 1 1 calc R
C11 C 0.1996(4) 0.44683(17) 0.1831(2) 0.0382(9) Uani 1 1 d .
H11A H 0.1350 0.4266 0.2154 0.046 Uiso 1 1 calc R
C12 C 0.2941(4) 0.41031(19) 0.1417(2) 0.0440(9) Uani 1 1 d .
H12A H 0.3058 0.3621 0.1412 0.053 Uiso 1 1 calc R
C13 C 0.3704(4) 0.46012(18) 0.0998(2) 0.0426(9) Uani 1 1 d .
H13A H 0.4421 0.4513 0.0661 0.051 Uiso 1 1 calc R
C14 C 0.3180(3) 0.52411(17) 0.1187(2) 0.0354(8) Uani 1 1 d .
C15 C 0.3513(4) 0.59704(17) 0.0943(2) 0.0407(9) Uani 1 1 d .
H15A H 0.4274 0.6171 0.1425 0.049 Uiso 1 1 calc R
H15B H 0.3887 0.5969 0.0388 0.049 Uiso 1 1 calc R
C40 C -0.1380(4) 0.73747(16) 0.1557(2) 0.0387(9) Uani 1 1 d .
C41 C -0.0177(4) 0.78253(17) 0.2134(3) 0.0519(11) Uani 1 1 d .
H41A H 0.0696 0.7820 0.1880 0.078 Uiso 1 1 calc R
H41B H 0.0070 0.7646 0.2744 0.078 Uiso 1 1 calc R
H41C H -0.0535 0.8295 0.2142 0.078 Uiso 1 1 calc R
C42 C -0.2759(4) 0.73924(19) 0.1976(3) 0.0539(11) Uani 1 1 d .
H42A H -0.2498 0.7221 0.2590 0.081 Uiso 1 1 calc R
H42B H -0.3527 0.7104 0.1624 0.081 Uiso 1 1 calc R
H42C H -0.3114 0.7863 0.1978 0.081 Uiso 1 1 calc R
C43 C -0.1777(5) 0.76474(19) 0.0579(3) 0.0612(12) Uani 1 1 d .
H43A H -0.0907 0.7635 0.0323 0.092 Uiso 1 1 calc R
H43B H -0.2130 0.8119 0.0578 0.092 Uiso 1 1 calc R
H43C H -0.2543 0.7360 0.0222 0.092 Uiso 1 1 calc R
C111 C 0.1083(4) 0.61797(19) -0.0044(2) 0.0466(10) Uani 1 1 d .
H11B H 0.1496 0.6302 -0.0557 0.070 Uiso 1 1 calc R
H11C H 0.0144 0.6413 -0.0090 0.070 Uiso 1 1 calc R
H11D H 0.0934 0.5684 -0.0036 0.070 Uiso 1 1 calc R
C112 C 0.2518(4) 0.71403(18) 0.0736(3) 0.0504(10) Uani 1 1 d .
H11E H 0.2903 0.7208 0.0198 0.076 Uiso 1 1 calc R
H11F H 0.3262 0.7273 0.1263 0.076 Uiso 1 1 calc R
H11G H 0.1643 0.7422 0.0700 0.076 Uiso 1 1 calc R
C211 C 0.4977(4) 0.6364(2) 0.3606(3) 0.0523(10) Uani 1 1 d .
H21A H 0.4735 0.5881 0.3659 0.078 Uiso 1 1 calc R
H21B H 0.5725 0.6501 0.4128 0.078 Uiso 1 1 calc R
H21C H 0.5352 0.6432 0.3064 0.078 Uiso 1 1 calc R
C212 C 0.3912(4) 0.75250(19) 0.3475(3) 0.0551(11) Uani 1 1 d .
H21D H 0.3004 0.7781 0.3444 0.083 Uiso 1 1 calc R
H21E H 0.4274 0.7607 0.2931 0.083 Uiso 1 1 calc R
H21F H 0.4647 0.7676 0.3995 0.083 Uiso 1 1 calc R
C311 C 0.1708(4) 0.51063(19) 0.4120(2) 0.0466(10) Uani 1 1 d .
H31A H 0.1839 0.4684 0.3804 0.070 Uiso 1 1 calc R
H31B H 0.1882 0.5015 0.4762 0.070 Uiso 1 1 calc R
H31C H 0.2403 0.5452 0.4006 0.070 Uiso 1 1 calc R
C312 C -0.0041(4) 0.60067(18) 0.4266(2) 0.0485(10) Uani 1 1 d .
H31D H -0.1046 0.6167 0.4046 0.073 Uiso 1 1 calc R
H31E H 0.0645 0.6356 0.4152 0.073 Uiso 1 1 calc R
H31F H 0.0125 0.5921 0.4909 0.073 Uiso 1 1 calc R

loop_
_atom_site_aniso_label
_atom_site_aniso_U_11
_atom_site_aniso_U_22
_atom_site_aniso_U_33
_atom_site_aniso_U_23
_atom_site_aniso_U_13
_atom_site_aniso_U_12
Ti 0.0289(4) 0.0310(4) 0.0250(4) -0.0010(3) 0.0071(3) -0.0011(3)
N1 0.0340(16) 0.0372(17) 0.0320(16) -0.0001(13) 0.0070(13) 0.0012(13)
N2 0.0312(15) 0.0359(15) 0.0328(16) -0.0026(13) 0.0059(13) -0.0049(13)
N3 0.0292(15) 0.0312(15) 0.0228(15) 0.0005(12) 0.0044(12) -0.0001(12)
N4 0.0317(15) 0.0288(15) 0.0312(16) 0.0017(12) 0.0078(13) -0.0026(12)
N11 0.0372(17) 0.0395(16) 0.0295(16) -0.0009(13) 0.0120(13) -0.0021(13)
N21 0.0395(18) 0.053(2) 0.0427(19) -0.0087(15) 0.0021(15) -0.0104(15)
N31 0.0331(16) 0.0460(17) 0.0203(15) 0.0036(13) 0.0055(12) 0.0015(13)
C1 0.044(2) 0.075(3) 0.044(2) -0.004(2) 0.014(2) -0.017(2)
C2 0.039(2) 0.043(2) 0.040(2) -0.0012(16) 0.0102(17) -0.0070(16)
C3 0.0288(18) 0.0347(19) 0.0283(19) 0.0002(15) 0.0014(15) 0.0016(14)
C4 0.0360(19) 0.0283(18) 0.0328(19) -0.0026(15) 0.0070(16) -0.0014(15)
C5 0.0284(18) 0.0302(18) 0.0279(19) -0.0039(15) 0.0105(15) 0.0032(14)
C6 0.037(2) 0.033(2) 0.0228(18) -0.0035(15) 0.0024(15) -0.0038(15)
C7 0.035(2) 0.041(2) 0.0244(18) 0.0054(16) 0.0037(15) 0.0014(17)
C11 0.045(2) 0.037(2) 0.031(2) -0.0002(16) 0.0052(17) 0.0029(17)
C12 0.052(2) 0.040(2) 0.035(2) -0.0068(17) -0.0006(19) 0.0121(18)
C13 0.035(2) 0.061(2) 0.030(2) -0.0094(18) 0.0035(17) 0.0128(19)
C14 0.0270(18) 0.050(2) 0.0286(19) -0.0061(17) 0.0041(16) 0.0020(16)
C15 0.037(2) 0.055(2) 0.034(2) -0.0060(17) 0.0173(17) -0.0057(17)
C40 0.036(2) 0.0290(19) 0.052(2) 0.0066(17) 0.0114(18) 0.0031(16)
C41 0.047(2) 0.031(2) 0.081(3) -0.0086(19) 0.021(2) -0.0015(17)
C42 0.043(2) 0.041(2) 0.082(3) 0.002(2) 0.024(2) 0.0021(18)
C43 0.065(3) 0.049(2) 0.068(3) 0.022(2) 0.012(2) 0.010(2)
C111 0.055(2) 0.057(2) 0.030(2) 0.0011(18) 0.0133(18) -0.0010(19)
C112 0.064(3) 0.045(2) 0.050(2) 0.0020(18) 0.032(2) -0.0101(19)
C211 0.036(2) 0.068(3) 0.050(2) 0.000(2) 0.0034(19) -0.0046(19)
C212 0.061(3) 0.049(2) 0.052(3) -0.014(2) 0.006(2) -0.014(2)
C311 0.037(2) 0.069(3) 0.031(2) 0.0154(18) 0.0016(17) 0.0014(19)
C312 0.061(3) 0.056(2) 0.030(2) -0.0086(18) 0.0149(19) -0.0068(19)

loop_
_atom_type_symbol
_atom_type_description
_atom_type_scat_dispersion_real
_atom_type_scat_dispersion_imag
_atom_type_scat_source
C C 0.0033 0.0016 'International Tables Vol C Tables 4.2.6.8 and 6.1.1.4'
H H 0.0000 0.0000 'International Tables Vol C Tables 4.2.6.8 and 6.1.1.4'
N N 0.0061 0.0033 'International Tables Vol C Tables 4.2.6.8 and 6.1.1.4'
Ti Ti 0.2776 0.4457 'International Tables Vol C Tables 4.2.6.8 and 6.1.1.4'

loop_
_geom_angle_atom_site_label_1
_geom_angle_atom_site_label_2
_geom_angle_atom_site_label_3
_geom_angle
N2 Ti N4 114.61(12)
N2 Ti N3 104.51(11)
N4 Ti N3 85.08(10)
N2 Ti N1 109.38(11)
N4 Ti N1 135.61(10)
N3 Ti N1 89.65(10)
N2 Ti N11 96.89(11)
N4 Ti N11 94.02(10)
N3 Ti N11 156.86(10)
N1 Ti N11 74.83(10)
N2 Ti C7 142.04(11)
N4 Ti C7 28.53(9)
N3 Ti C7 73.05(10)
N1 Ti C7 108.48(10)
N11 Ti C7 95.36(9)
C11 N1 C14 105.2(3)
C11 N1 Ti 138.1(2)
C14 N1 Ti 116.7(2)
N21 N2 Ti 169.6(2)
C5 N3 N31 114.3(2)
C5 N3 Ti 111.35(19)
N31 N3 Ti 133.86(19)
C7 N4 C40 116.4(3)
C7 N4 Ti 104.2(2)
C40 N4 Ti 139.1(2)
C112 N11 C111 109.0(3)
C112 N11 C15 108.9(3)
C111 N11 C15 109.6(2)
C112 N11 Ti 115.51(19)
C111 N11 Ti 110.55(19)
C15 N11 Ti 103.05(18)
N2 N21 C212 112.4(3)
N2 N21 C211 110.7(3)
C212 N21 C211 112.5(3)
N3 N31 C311 109.0(2)
N3 N31 C312 106.6(2)
C311 N31 C312 110.7(3)
C1 C2 C3 113.3(3)
C2 C3 C4 111.7(3)
C5 C4 C3 114.8(2)
N3 C5 C6 118.5(3)
N3 C5 C4 122.1(3)
C6 C5 C4 119.3(3)
C7 C6 C5 125.0(3)
N4 C7 C6 125.6(3)
N4 C7 Ti 47.24(15)
C6 C7 Ti 84.67(19)
C12 C11 N1 111.1(3)
C11 C12 C13 106.5(3)
C14 C13 C12 106.3(3)
C13 C14 N1 110.9(3)
C13 C14 C15 133.4(3)
N1 C14 C15 115.8(3)
N11 C15 C14 109.4(3)
N4 C40 C41 107.4(3)
N4 C40 C43 112.2(3)
C41 C40 C43 110.3(3)
N4 C40 C42 108.3(3)
C41 C40 C42 108.4(3)
C43 C40 C42 110.1(3)

loop_
_geom_bond_atom_site_label_1
_geom_bond_atom_site_label_2
_geom_bond_distance
Ti N2 1.709(3)
Ti N4 2.055(3)
Ti N3 2.077(2)
Ti N1 2.119(3)
Ti N11 2.323(3)
Ti C7 2.713(3)
N1 C11 1.373(4)
N1 C14 1.377(4)
N2 N21 1.403(4)
N3 C5 1.330(4)
N3 N31 1.457(3)
N4 C7 1.337(4)
N4 C40 1.504(4)
N11 C112 1.480(4)
N11 C111 1.485(4)
N11 C15 1.487(4)
N21 C212 1.440(4)
N21 C211 1.471(4)
N31 C311 1.457(4)
N31 C312 1.460(4)
C1 C2 1.510(4)
C2 C3 1.516(4)
C3 C4 1.524(4)
C4 C5 1.510(4)
C5 C6 1.418(4)
C6 C7 1.382(4)
C11 C12 1.366(4)
C12 C13 1.411(5)
C13 C14 1.370(4)
C14 C15 1.493(4)
C40 C41 1.516(5)
C40 C43 1.529(5)
C40 C42 1.533(5)
